data_7240578
loop_
_publ_author_name
'Li, Chifeng'
'Mizuno, Noritaka'
'Murata, Kei'
'Ishii, Kazuyuki'
'Suenobu, Tomoyoshi'
'Yamaguchi, Kazuya'
'Suzuki, Kosuke'

_publ_section_title
;
 Selectivity switch in the aerobic oxygenation of sulfides photocatalysed
 by visible-light-responsive decavanadate
;
_journal_issue 12
_journal_name_full 'Green Chemistry'
_journal_page_first 3896
_journal_page_last 3905
_journal_paper_doi 10.1039/D0GC01500H
_journal_volume 22
_journal_year 2020
_chemical_formula_sum 'C96 H80 O28 P4 V10'
_chemical_formula_weight 2314.88
_space_group_crystal_system monoclinic
_space_group_IT_number 14
_space_group_name_Hall '-P 2yn'
_space_group_name_H-M_alt 'P 1 21/n 1'
_atom_sites_solution_hydrogens geom
_audit_creation_method SHELXL-2018/3
_audit_update_record
;
2019-12-27 deposited with the CCDC.	2020-05-22 downloaded from the CCDC.
;
_cell_angle_alpha 90
_cell_angle_beta 102.411(3)
_cell_angle_gamma 90
_cell_formula_units_Z 2
_cell_length_a 12.2892(4)
_cell_length_b 20.1324(4)
_cell_length_c 18.9867(5)
_cell_measurement_reflns_used 23590
_cell_measurement_temperature 123(2)
_cell_measurement_theta_max 31.2550
_cell_measurement_theta_min 2.0800
_cell_volume 4587.7(2)
_computing_cell_refinement 'CrysAlisPro 1.171.39.46 (Rigaku OD, 2018)'
_computing_data_collection 'CrysAlisPro 1.171.39.46 (Rigaku OD, 2018)'
_computing_data_reduction 'CrysAlisPro 1.171.39.46 (Rigaku OD, 2018)'
_computing_structure_refinement 'SHELXL-2018/3 (Sheldrick, 2018)'
_computing_structure_solution 'SHELXS-2013/1 (Sheldrick, 2013)'
_diffrn_ambient_temperature 123(2)
_diffrn_detector 'CCD plate'
_diffrn_measured_fraction_theta_full 0.999
_diffrn_measured_fraction_theta_max 0.910
_diffrn_measurement_device 'abstract diffractometer'
_diffrn_measurement_device_type 'dtrek-CrysAlisPro-abstract goniometer imported rigaku-d*trek images'
_diffrn_measurement_method '\w scans'
_diffrn_radiation_type MoK\a
_diffrn_radiation_wavelength 0.71073
_diffrn_reflns_av_R_equivalents 0.0585
_diffrn_reflns_av_unetI/netI 0.0632
_diffrn_reflns_Laue_measured_fraction_full 0.999
_diffrn_reflns_Laue_measured_fraction_max 0.910
_diffrn_reflns_limit_h_max 17
_diffrn_reflns_limit_h_min -12
_diffrn_reflns_limit_k_max 27
_diffrn_reflns_limit_k_min -27
_diffrn_reflns_limit_l_max 27
_diffrn_reflns_limit_l_min -25
_diffrn_reflns_number 42677
_diffrn_reflns_point_group_measured_fraction_full 0.999
_diffrn_reflns_point_group_measured_fraction_max 0.910
_diffrn_reflns_theta_full 25.242
_diffrn_reflns_theta_max 31.086
_diffrn_reflns_theta_min 2.641
_diffrn_source 'fine-focus sealed X-ray tube'
_diffrn_source_type 'Enhance (Mo) X-ray Source'
_exptl_absorpt_coefficient_mu 1.121
_exptl_absorpt_correction_T_max 1.00000
_exptl_absorpt_correction_T_min 0.44397
_exptl_absorpt_correction_type multi-scan
_exptl_absorpt_process_details
;
CrysAlisPro 1.171.39.46 (Rigaku Oxford Diffraction, 2018)
Empirical absorption correction using spherical harmonics,
 implemented in SCALE3 ABSPACK scaling algorithm.
;
_exptl_crystal_colour orange
_exptl_crystal_density_diffrn 1.676
_exptl_crystal_density_method 'not measured'
_exptl_crystal_description block
_exptl_crystal_F_000 2340
_exptl_crystal_size_max 0.15
_exptl_crystal_size_mid 0.12
_exptl_crystal_size_min 0.10
_refine_diff_density_max 0.799
_refine_diff_density_min -0.497
_refine_diff_density_rms 0.108
_refine_ls_extinction_method none
_refine_ls_goodness_of_fit_ref 1.017
_refine_ls_hydrogen_treatment constr
_refine_ls_matrix_type full
_refine_ls_number_parameters 622
_refine_ls_number_reflns 13400
_refine_ls_number_restraints 0
_refine_ls_restrained_S_all 1.017
_refine_ls_R_factor_all 0.0796
_refine_ls_R_factor_gt 0.0521
_refine_ls_shift/su_max 0.001
_refine_ls_shift/su_mean 0.000
_refine_ls_structure_factor_coef Fsqd
_refine_ls_weighting_details 'w=1/[\s^2^(Fo^2^)+(0.0664P)^2^+384.7232P] where P=(Fo^2^+2Fc^2^)/3'
_refine_ls_weighting_scheme calc
_refine_ls_wR_factor_gt 0.1163
_refine_ls_wR_factor_ref 0.1285
_reflns_Friedel_coverage 0.000
_reflns_number_gt 9931
_reflns_number_total 13400
_reflns_threshold_expression 'I > 2\s(I)'
_cod_data_source_file d0gc01500h2.cif
_cod_data_source_block TPPV10_MeCNMEK
_cod_depositor_comments
;Adding full bibliography for 7240578.cif.

 Adding full bibliography for 7240578.cif.
;
_cod_original_sg_symbol_H-M 'P 21/n'
_cod_database_code 7240578
_shelx_shelxl_version_number 2018/3
_shelx_space_group_comment
;
The symmetry employed for this shelxl refinement is uniquely defined
by the following loop, which should always be used as a source of
symmetry information in preference to the above space-group names.
They are only intended as comments.
;
_shelxl_version_number 2014/6

loop_
_space_group_symop_operation_xyz
'x, y, z'
'-x+1/2, y+1/2, -z+1/2'
'-x, -y, -z'
'x-1/2, -y-1/2, z-1/2'

loop_
_atom_site_label
_atom_site_type_symbol
_atom_site_fract_x
_atom_site_fract_y
_atom_site_fract_z
_atom_site_U_iso_or_equiv
_atom_site_adp_type
_atom_site_occupancy
_atom_site_site_symmetry_order
_atom_site_calc_flag
_atom_site_refinement_flags_posn
_atom_site_refinement_flags_adp
_atom_site_refinement_flags_occupancy
_atom_site_disorder_assembly
_atom_site_disorder_group
P1 P 0.28008(6) 0.46366(3) 0.55392(4) 0.01546(14) Uani 1 1 d . . . . .
C11 C 0.2497(2) 0.44216(13) 0.46031(14) 0.0176(5) Uani 1 1 d . . . . .
C12 C 0.1609(3) 0.47403(15) 0.41566(16) 0.0268(6) Uani 1 1 d . . . . .
H12 H 0.1206 0.5060 0.4345 0.032 Uiso 1 1 calc R U . . .
C13 C 0.1322(3) 0.45826(17) 0.34322(17) 0.0338(7) Uani 1 1 d . . . . .
H13 H 0.0726 0.4796 0.3133 0.041 Uiso 1 1 calc R U . . .
C14 C 0.1919(3) 0.41103(17) 0.31547(17) 0.0332(8) Uani 1 1 d . . . . .
H14 H 0.1722 0.4003 0.2667 0.040 Uiso 1 1 calc R U . . .
C15 C 0.2801(3) 0.37969(16) 0.35896(17) 0.0316(7) Uani 1 1 d . . . . .
H15 H 0.3201 0.3478 0.3397 0.038 Uiso 1 1 calc R U . . .
C16 C 0.3104(3) 0.39529(14) 0.43208(16) 0.0234(6) Uani 1 1 d . . . . .
H16 H 0.3708 0.3743 0.4616 0.028 Uiso 1 1 calc R U . . .
C21 C 0.4155(2) 0.43606(13) 0.59824(14) 0.0173(5) Uani 1 1 d . . . . .
C22 C 0.5001(2) 0.48046(13) 0.62726(15) 0.0222(6) Uani 1 1 d . . . . .
H22 H 0.4876 0.5260 0.6235 0.027 Uiso 1 1 calc R U . . .
C23 C 0.6027(3) 0.45606(15) 0.66159(16) 0.0264(6) Uani 1 1 d . . . . .
H23 H 0.6592 0.4854 0.6820 0.032 Uiso 1 1 calc R U . . .
C24 C 0.6222(3) 0.38863(15) 0.66588(16) 0.0263(6) Uani 1 1 d . . . . .
H24 H 0.6920 0.3728 0.6885 0.032 Uiso 1 1 calc R U . . .
C25 C 0.5385(2) 0.34438(14) 0.63681(16) 0.0250(6) Uani 1 1 d . . . . .
H25 H 0.5523 0.2989 0.6393 0.030 Uiso 1 1 calc R U . . .
C26 C 0.4348(2) 0.36782(13) 0.60428(15) 0.0219(6) Uani 1 1 d . . . . .
H26 H 0.3775 0.3382 0.5863 0.026 Uiso 1 1 calc R U . . .
C31 C 0.1804(2) 0.42669(13) 0.59830(16) 0.0208(6) Uani 1 1 d . . . . .
C32 C 0.2001(3) 0.43040(15) 0.67303(17) 0.0306(7) Uani 1 1 d . . . . .
H32 H 0.2662 0.4486 0.6990 0.037 Uiso 1 1 calc R U . . .
C33 C 0.1208(3) 0.40685(18) 0.7086(2) 0.0430(10) Uani 1 1 d . . . . .
H33 H 0.1333 0.4095 0.7586 0.052 Uiso 1 1 calc R U . . .
C34 C 0.0235(3) 0.37954(17) 0.6702(2) 0.0450(10) Uani 1 1 d . . . . .
H34 H -0.0305 0.3650 0.6943 0.054 Uiso 1 1 calc R U . . .
C35 C 0.0054(3) 0.37360(16) 0.5964(2) 0.0388(9) Uani 1 1 d . . . . .
H35 H -0.0594 0.3535 0.5711 0.047 Uiso 1 1 calc R U . . .
C36 C 0.0831(3) 0.39734(14) 0.55924(18) 0.0279(7) Uani 1 1 d . . . . .
H36 H 0.0706 0.3938 0.5093 0.033 Uiso 1 1 calc R U . . .
P2 P 1.08312(6) 0.16207(3) 0.64270(4) 0.01577(14) Uani 1 1 d . . . . .
C41 C 0.2726(2) 0.55215(12) 0.55979(14) 0.0170(5) Uani 1 1 d . . . . .
C42 C 0.3337(2) 0.59081(14) 0.52080(15) 0.0229(6) Uani 1 1 d . . . . .
H42 H 0.3739 0.5705 0.4905 0.028 Uiso 1 1 calc R U . . .
C43 C 0.3344(3) 0.65872(14) 0.52722(16) 0.0256(6) Uani 1 1 d . . . . .
H43 H 0.3760 0.6844 0.5019 0.031 Uiso 1 1 calc R U . . .
C44 C 0.2731(3) 0.68902(13) 0.57153(16) 0.0256(6) Uani 1 1 d . . . . .
H44 H 0.2737 0.7350 0.5759 0.031 Uiso 1 1 calc R U . . .
C45 C 0.2113(3) 0.65131(14) 0.60923(16) 0.0252(6) Uani 1 1 d . . . . .
H45 H 0.1695 0.6720 0.6383 0.030 Uiso 1 1 calc R U . . .
C46 C 0.2111(2) 0.58238(13) 0.60395(15) 0.0208(6) Uani 1 1 d . . . . .
H46 H 0.1700 0.5569 0.6298 0.025 Uiso 1 1 calc R U . . .
C51 C 0.9896(2) 0.20372(12) 0.68853(14) 0.0171(5) Uani 1 1 d . . . . .
C52 C 1.0249(2) 0.22546(14) 0.75943(15) 0.0211(6) Uani 1 1 d . . . . .
H52 H 1.0988 0.2195 0.7831 0.025 Uiso 1 1 calc R U . . .
C53 C 0.9516(3) 0.25561(14) 0.79463(16) 0.0246(6) Uani 1 1 d . . . . .
H53 H 0.9762 0.2705 0.8417 0.030 Uiso 1 1 calc R U . . .
C54 C 0.8413(2) 0.26385(13) 0.76009(15) 0.0221(6) Uani 1 1 d . . . . .
H54 H 0.7920 0.2851 0.7835 0.027 Uiso 1 1 calc R U . . .
C55 C 0.8045(3) 0.24029(14) 0.69042(17) 0.0251(6) Uani 1 1 d . . . . .
H55 H 0.7298 0.2447 0.6677 0.030 Uiso 1 1 calc R U . . .
C56 C 0.8781(2) 0.21024(14) 0.65455(15) 0.0219(6) Uani 1 1 d . . . . .
H56 H 0.8531 0.1944 0.6078 0.026 Uiso 1 1 calc R U . . .
C61 C 1.2248(2) 0.17360(14) 0.68920(14) 0.0189(5) Uani 1 1 d . . . . .
C62 C 1.2631(2) 0.23764(15) 0.71054(15) 0.0240(6) Uani 1 1 d . . . . .
H62 H 1.2129 0.2725 0.7090 0.029 Uiso 1 1 calc R U . . .
C63 C 1.3763(3) 0.24851(16) 0.73397(16) 0.0287(7) Uani 1 1 d . . . . .
H63 H 1.4025 0.2905 0.7496 0.034 Uiso 1 1 calc R U . . .
C64 C 1.4504(3) 0.19682(18) 0.73410(16) 0.0318(7) Uani 1 1 d . . . . .
H64 H 1.5266 0.2047 0.7478 0.038 Uiso 1 1 calc R U . . .
C65 C 1.4128(3) 0.13411(18) 0.71425(15) 0.0312(7) Uani 1 1 d . . . . .
H65 H 1.4636 0.0997 0.7154 0.037 Uiso 1 1 calc R U . . .
C66 C 1.3000(2) 0.12171(15) 0.69255(15) 0.0237(6) Uani 1 1 d . . . . .
H66 H 1.2746 0.0788 0.6803 0.028 Uiso 1 1 calc R U . . .
C71 C 1.0482(2) 0.07609(12) 0.63540(14) 0.0174(5) Uani 1 1 d . . . . .
C72 C 1.0915(2) 0.03657(14) 0.58782(16) 0.0225(6) Uani 1 1 d . . . . .
H72 H 1.1384 0.0549 0.5605 0.027 Uiso 1 1 calc R U . . .
C73 C 1.0643(3) -0.02997(15) 0.58145(18) 0.0299(7) Uani 1 1 d . . . . .
H73 H 1.0949 -0.0571 0.5512 0.036 Uiso 1 1 calc R U . . .
C74 C 0.9909(3) -0.05618(15) 0.62046(19) 0.0340(8) Uani 1 1 d . . . . .
H74 H 0.9711 -0.1008 0.6152 0.041 Uiso 1 1 calc R U . . .
C75 C 0.9469(3) -0.01685(15) 0.66683(19) 0.0326(7) Uani 1 1 d . . . . .
H75 H 0.8972 -0.0349 0.6922 0.039 Uiso 1 1 calc R U . . .
C76 C 0.9766(3) 0.04943(14) 0.67573(16) 0.0246(6) Uani 1 1 d . . . . .
H76 H 0.9492 0.0758 0.7082 0.030 Uiso 1 1 calc R U . . .
C81 C 1.0747(2) 0.19469(12) 0.55344(14) 0.0165(5) Uani 1 1 d . . . . .
C82 C 1.1693(2) 0.22093(14) 0.53472(15) 0.0220(6) Uani 1 1 d . . . . .
H82 H 1.2368 0.2215 0.5682 0.026 Uiso 1 1 calc R U . . .
C83 C 1.1630(3) 0.24616(15) 0.46613(17) 0.0265(6) Uani 1 1 d . . . . .
H83 H 1.2262 0.2637 0.4536 0.032 Uiso 1 1 calc R U . . .
C84 C 1.0641(3) 0.24539(15) 0.41674(16) 0.0259(6) Uani 1 1 d . . . . .
H84 H 1.0600 0.2637 0.3713 0.031 Uiso 1 1 calc R U . . .
C85 C 0.9701(2) 0.21770(14) 0.43379(15) 0.0223(6) Uani 1 1 d . . . . .
H85 H 0.9035 0.2167 0.3995 0.027 Uiso 1 1 calc R U . . .
C86 C 0.9750(2) 0.19143(13) 0.50182(15) 0.0190(5) Uani 1 1 d . . . . .
H86 H 0.9124 0.1718 0.5130 0.023 Uiso 1 1 calc R U . . .
V1 V 0.59335(4) -0.02936(2) 0.45988(2) 0.01353(10) Uani 1 1 d . . . . .
V2 V 0.64999(4) 0.11514(2) 0.42856(2) 0.01540(10) Uani 1 1 d . . . . .
V3 V 0.40893(4) 0.06237(2) 0.37269(2) 0.01557(10) Uani 1 1 d . . . . .
V4 V 0.65474(4) 0.07768(2) 0.58657(2) 0.01821(11) Uani 1 1 d . . . . .
V5 V 0.46988(4) 0.16930(2) 0.50188(3) 0.02058(11) Uani 1 1 d . . . . .
O1 O 0.46656(15) -0.02808(8) 0.38156(9) 0.0139(4) Uani 1 1 d . . . . .
O2 O 0.47503(14) -0.06104(8) 0.51558(9) 0.0128(3) Uani 1 1 d . . . . .
O3 O 0.67863(15) -0.01666(8) 0.55952(9) 0.0143(4) Uani 1 1 d . . . . .
O4 O 0.67758(15) 0.01660(9) 0.42023(10) 0.0157(4) Uani 1 1 d . . . . .
O5 O 0.62923(15) -0.10970(8) 0.45375(9) 0.0158(4) Uani 1 1 d . . . . .
O6 O 0.73687(16) 0.14586(9) 0.38553(10) 0.0213(4) Uani 1 1 d . . . . .
O7 O 0.73367(15) 0.10719(9) 0.52168(10) 0.0162(4) Uani 1 1 d . . . . .
O8 O 0.57687(15) 0.18707(8) 0.45144(10) 0.0161(4) Uani 1 1 d . . . . .
O9 O 0.52703(16) 0.09623(9) 0.34955(9) 0.0174(4) Uani 1 1 d . . . . .
O10 O 0.31825(16) 0.05889(10) 0.29808(10) 0.0224(4) Uani 1 1 d . . . . .
O11 O 0.74189(16) 0.08245(10) 0.66218(10) 0.0217(4) Uani 1 1 d . . . . .
O12 O 0.36834(15) 0.14407(9) 0.41277(10) 0.0171(4) Uani 1 1 d . . . . .
O13 O 0.57579(15) 0.15542(9) 0.58585(10) 0.0167(4) Uani 1 1 d . . . . .
O14 O 0.42189(17) 0.24135(9) 0.51505(12) 0.0256(5) Uani 1 1 d . . . . .

loop_
_atom_site_aniso_label
_atom_site_aniso_U_11
_atom_site_aniso_U_22
_atom_site_aniso_U_33
_atom_site_aniso_U_23
_atom_site_aniso_U_13
_atom_site_aniso_U_12
P1 0.0212(4) 0.0106(3) 0.0167(3) -0.0005(2) 0.0088(3) 0.0005(2)
C11 0.0220(15) 0.0150(12) 0.0180(12) -0.0030(9) 0.0092(11) -0.0040(10)
C12 0.0300(18) 0.0267(15) 0.0233(14) -0.0010(11) 0.0048(12) 0.0008(12)
C13 0.0342(19) 0.0424(19) 0.0221(15) 0.0018(13) 0.0002(13) -0.0061(15)
C14 0.042(2) 0.0401(18) 0.0194(14) -0.0072(13) 0.0103(14) -0.0188(15)
C15 0.042(2) 0.0285(16) 0.0321(16) -0.0125(13) 0.0240(15) -0.0086(14)
C16 0.0293(17) 0.0173(13) 0.0274(14) -0.0045(11) 0.0142(13) -0.0009(11)
C21 0.0201(15) 0.0157(12) 0.0174(12) 0.0000(9) 0.0069(10) 0.0000(10)
C22 0.0294(17) 0.0152(12) 0.0230(14) 0.0008(10) 0.0077(12) -0.0021(11)
C23 0.0242(17) 0.0269(15) 0.0271(15) 0.0000(12) 0.0033(12) -0.0064(12)
C24 0.0188(16) 0.0325(16) 0.0260(15) 0.0042(12) 0.0010(12) 0.0031(12)
C25 0.0264(17) 0.0184(13) 0.0294(15) 0.0033(11) 0.0042(12) 0.0038(11)
C26 0.0235(16) 0.0158(12) 0.0263(14) 0.0003(10) 0.0048(12) -0.0008(11)
C31 0.0271(16) 0.0127(12) 0.0277(14) 0.0046(10) 0.0173(12) 0.0035(10)
C32 0.039(2) 0.0266(15) 0.0300(16) 0.0068(12) 0.0156(14) 0.0068(13)
C33 0.062(3) 0.0377(19) 0.0397(19) 0.0204(16) 0.0339(19) 0.0225(18)
C34 0.041(2) 0.0335(18) 0.073(3) 0.0294(18) 0.040(2) 0.0139(16)
C35 0.0279(19) 0.0235(15) 0.070(3) 0.0121(16) 0.0217(18) 0.0003(13)
C36 0.0300(18) 0.0175(13) 0.0400(17) 0.0037(12) 0.0162(14) 0.0021(12)
P2 0.0147(4) 0.0152(3) 0.0176(3) -0.0012(2) 0.0041(3) 0.0009(2)
C41 0.0212(15) 0.0134(11) 0.0166(12) -0.0003(9) 0.0046(10) 0.0011(10)
C42 0.0302(17) 0.0182(13) 0.0246(14) 0.0006(11) 0.0152(12) 0.0019(11)
C43 0.0329(18) 0.0170(13) 0.0299(15) 0.0027(11) 0.0134(13) -0.0029(12)
C44 0.0337(18) 0.0107(12) 0.0334(16) -0.0015(11) 0.0095(13) -0.0005(11)
C45 0.0337(18) 0.0155(13) 0.0296(15) -0.0033(11) 0.0141(13) 0.0036(11)
C46 0.0277(16) 0.0156(12) 0.0222(13) -0.0014(10) 0.0120(12) -0.0004(11)
C51 0.0182(14) 0.0140(11) 0.0204(12) -0.0005(9) 0.0067(11) 0.0014(10)
C52 0.0198(15) 0.0227(13) 0.0201(13) -0.0008(11) 0.0029(11) -0.0010(11)
C53 0.0350(18) 0.0185(13) 0.0218(13) -0.0049(11) 0.0096(12) -0.0045(12)
C54 0.0287(17) 0.0155(12) 0.0257(14) -0.0024(10) 0.0137(12) 0.0000(11)
C55 0.0207(16) 0.0252(14) 0.0298(15) -0.0031(12) 0.0062(12) 0.0048(11)
C56 0.0226(16) 0.0215(13) 0.0211(13) -0.0047(11) 0.0033(11) 0.0011(11)
C61 0.0173(14) 0.0237(13) 0.0163(12) 0.0007(10) 0.0049(10) 0.0004(10)
C62 0.0219(16) 0.0259(14) 0.0234(14) 0.0027(11) 0.0031(12) -0.0019(11)
C63 0.0256(17) 0.0363(17) 0.0232(14) -0.0010(12) 0.0033(12) -0.0102(13)
C64 0.0160(16) 0.058(2) 0.0205(14) -0.0056(14) 0.0028(12) -0.0041(14)
C65 0.0211(17) 0.053(2) 0.0178(13) -0.0088(13) 0.0004(12) 0.0115(14)
C66 0.0243(17) 0.0283(15) 0.0183(13) -0.0039(11) 0.0043(11) 0.0053(12)
C71 0.0158(14) 0.0141(11) 0.0221(13) -0.0011(10) 0.0036(10) 0.0018(10)
C72 0.0203(15) 0.0208(13) 0.0269(14) -0.0031(11) 0.0061(12) 0.0021(11)
C73 0.0314(18) 0.0207(14) 0.0373(17) -0.0080(12) 0.0070(14) 0.0057(12)
C74 0.042(2) 0.0145(13) 0.047(2) -0.0023(13) 0.0137(16) -0.0029(13)
C75 0.038(2) 0.0215(15) 0.0428(19) 0.0003(13) 0.0194(16) -0.0044(13)
C76 0.0268(17) 0.0201(13) 0.0291(15) -0.0003(11) 0.0103(13) 0.0030(11)
C81 0.0185(14) 0.0127(11) 0.0186(12) -0.0003(9) 0.0045(10) 0.0012(9)
C82 0.0179(15) 0.0245(14) 0.0233(13) 0.0031(11) 0.0035(11) -0.0008(11)
C83 0.0205(16) 0.0297(15) 0.0303(16) 0.0064(12) 0.0076(12) -0.0031(12)
C84 0.0286(17) 0.0271(15) 0.0218(14) 0.0072(11) 0.0050(12) -0.0007(12)
C85 0.0195(15) 0.0214(13) 0.0242(14) 0.0013(11) 0.0005(11) 0.0034(11)
C86 0.0162(14) 0.0176(12) 0.0239(13) -0.0013(10) 0.0059(11) -0.0001(10)
V1 0.0159(2) 0.01073(19) 0.0163(2) -0.00080(15) 0.00879(17) -0.00057(15)
V2 0.0174(2) 0.0133(2) 0.0171(2) 0.00138(16) 0.00732(17) -0.00308(16)
V3 0.0163(2) 0.0175(2) 0.0128(2) 0.00171(16) 0.00311(17) -0.00142(17)
V4 0.0184(3) 0.0206(2) 0.0148(2) 0.00040(17) 0.00165(18) -0.00605(18)
V5 0.0214(3) 0.0099(2) 0.0339(3) -0.00216(18) 0.0135(2) -0.00103(17)
O1 0.0168(10) 0.0137(8) 0.0121(8) -0.0009(6) 0.0051(7) -0.0014(7)
O2 0.0149(9) 0.0120(8) 0.0128(8) -0.0002(6) 0.0061(7) -0.0007(7)
O3 0.0150(10) 0.0122(8) 0.0163(8) -0.0007(7) 0.0043(7) -0.0014(7)
O4 0.0147(10) 0.0153(8) 0.0190(9) 0.0003(7) 0.0077(7) -0.0015(7)
O5 0.0189(10) 0.0129(8) 0.0171(9) -0.0024(7) 0.0074(7) -0.0009(7)
O6 0.0227(11) 0.0191(9) 0.0238(10) 0.0034(8) 0.0087(8) -0.0051(8)
O7 0.0164(10) 0.0139(8) 0.0188(9) -0.0003(7) 0.0051(7) -0.0035(7)
O8 0.0180(10) 0.0118(8) 0.0196(9) 0.0006(7) 0.0065(7) -0.0031(7)
O9 0.0237(11) 0.0149(8) 0.0150(8) 0.0011(7) 0.0072(7) -0.0025(7)
O10 0.0241(11) 0.0246(10) 0.0167(9) 0.0033(8) 0.0002(8) -0.0012(8)
O11 0.0208(11) 0.0251(10) 0.0183(9) -0.0015(8) 0.0024(8) -0.0037(8)
O12 0.0202(10) 0.0129(8) 0.0193(9) 0.0027(7) 0.0065(8) 0.0005(7)
O13 0.0181(10) 0.0147(8) 0.0184(9) -0.0037(7) 0.0064(7) -0.0021(7)
O14 0.0237(12) 0.0145(9) 0.0401(12) -0.0045(8) 0.0102(9) 0.0002(8)

loop_
_atom_type_symbol
_atom_type_description
_atom_type_scat_dispersion_real
_atom_type_scat_dispersion_imag
_atom_type_scat_source
C C 0.0033 0.0016 'International Tables Vol C Tables 4.2.6.8 and 6.1.1.4'
H H 0.0000 0.0000 'International Tables Vol C Tables 4.2.6.8 and 6.1.1.4'
O O 0.0106 0.0060 'International Tables Vol C Tables 4.2.6.8 and 6.1.1.4'
P P 0.1023 0.0942 'International Tables Vol C Tables 4.2.6.8 and 6.1.1.4'
V V 0.3005 0.5294 'International Tables Vol C Tables 4.2.6.8 and 6.1.1.4'

loop_
_geom_angle_atom_site_label_1
_geom_angle_atom_site_label_2
_geom_angle_atom_site_label_3
_geom_angle
_geom_angle_site_symmetry_1
_geom_angle_site_symmetry_3
_geom_angle_publ_flag
C21 P1 C11 111.57(13) . . ?
C21 P1 C41 109.65(12) . . ?
C11 P1 C41 107.48(12) . . ?
C21 P1 C31 108.16(13) . . ?
C11 P1 C31 110.42(13) . . ?
C41 P1 C31 109.56(12) . . ?
C16 C11 C12 119.9(3) . . ?
C16 C11 P1 122.4(2) . . ?
C12 C11 P1 117.6(2) . . ?
C13 C12 C11 120.1(3) . . ?
C14 C13 C12 119.9(3) . . ?
C15 C14 C13 120.5(3) . . ?
C14 C15 C16 120.3(3) . . ?
C11 C16 C15 119.4(3) . . ?
C22 C21 C26 120.0(3) . . ?
C22 C21 P1 121.9(2) . . ?
C26 C21 P1 118.1(2) . . ?
C23 C22 C21 119.2(3) . . ?
C24 C23 C22 120.5(3) . . ?
C23 C24 C25 120.4(3) . . ?
C26 C25 C24 119.7(3) . . ?
C25 C26 C21 120.0(3) . . ?
C32 C31 C36 120.4(3) . . ?
C32 C31 P1 118.1(2) . . ?
C36 C31 P1 121.4(2) . . ?
C33 C32 C31 119.6(3) . . ?
C34 C33 C32 120.1(3) . . ?
C35 C34 C33 120.4(3) . . ?
C34 C35 C36 120.7(4) . . ?
C35 C36 C31 118.7(3) . . ?
C71 P2 C61 110.90(13) . . ?
C71 P2 C51 108.88(12) . . ?
C61 P2 C51 110.92(13) . . ?
C71 P2 C81 108.49(12) . . ?
C61 P2 C81 105.68(13) . . ?
C51 P2 C81 111.94(12) . . ?
C46 C41 C42 120.1(2) . . ?
C46 C41 P1 121.2(2) . . ?
C42 C41 P1 118.7(2) . . ?
C43 C42 C41 120.1(3) . . ?
C42 C43 C44 119.9(3) . . ?
C45 C44 C43 120.3(2) . . ?
C44 C45 C46 120.3(3) . . ?
C41 C46 C45 119.3(3) . . ?
C56 C51 C52 119.3(2) . . ?
C56 C51 P2 119.3(2) . . ?
C52 C51 P2 121.2(2) . . ?
C53 C52 C51 120.6(3) . . ?
C52 C53 C54 120.1(3) . . ?
C55 C54 C53 119.8(3) . . ?
C54 C55 C56 120.3(3) . . ?
C51 C56 C55 119.8(3) . . ?
C66 C61 C62 120.0(3) . . ?
C66 C61 P2 119.5(2) . . ?
C62 C61 P2 119.5(2) . . ?
C63 C62 C61 119.4(3) . . ?
C62 C63 C64 119.8(3) . . ?
C65 C64 C63 120.7(3) . . ?
C64 C65 C66 120.4(3) . . ?
C65 C66 C61 119.6(3) . . ?
C76 C71 C72 120.8(2) . . ?
C76 C71 P2 120.1(2) . . ?
C72 C71 P2 119.1(2) . . ?
C73 C72 C71 119.5(3) . . ?
C72 C73 C74 119.7(3) . . ?
C75 C74 C73 120.7(3) . . ?
C74 C75 C76 120.2(3) . . ?
C75 C76 C71 119.1(3) . . ?
C82 C81 C86 119.6(2) . . ?
C82 C81 P2 119.8(2) . . ?
C86 C81 P2 120.5(2) . . ?
C83 C82 C81 119.9(3) . . ?
C84 C83 C82 120.2(3) . . ?
C83 C84 C85 120.6(3) . . ?
C84 C85 C86 120.1(3) . . ?
C85 C86 C81 119.5(2) . . ?
O4 V1 O5 107.55(9) . . ?
O4 V1 O1 97.00(8) . . ?
O5 V1 O1 98.10(8) . . ?
O4 V1 O3 96.12(8) . . ?
O5 V1 O3 95.60(8) . . ?
O1 V1 O3 157.20(7) . . ?
O4 V1 O2 164.53(8) . . ?
O5 V1 O2 87.86(8) . . ?
O1 V1 O2 81.78(7) . . ?
O3 V1 O2 80.62(7) . . ?
O4 V1 O2 86.36(8) . 3_656 ?
O5 V1 O2 165.90(8) . 3_656 ?
O1 V1 O2 82.09(7) . 3_656 ?
O3 V1 O2 80.22(7) . 3_656 ?
O2 V1 O2 78.19(7) . 3_656 ?
O4 V1 V5 145.81(6) . 3_656 ?
O5 V1 V5 38.27(6) . 3_656 ?
O1 V1 V5 89.48(5) . 3_656 ?
O3 V1 V5 90.09(5) . 3_656 ?
O2 V1 V5 49.64(5) . 3_656 ?
O2 V1 V5 127.83(5) 3_656 3_656 ?
O4 V1 V2 37.57(6) . . ?
O5 V1 V2 145.01(6) . . ?
O1 V1 V2 90.99(5) . . ?
O3 V1 V2 88.11(5) . . ?
O2 V1 V2 126.97(5) . . ?
O2 V1 V2 48.80(5) 3_656 . ?
V5 V1 V2 176.445(19) 3_656 . ?
O4 V1 V3 83.30(6) . . ?
O5 V1 V3 134.74(7) . . ?
O1 V1 V3 36.67(5) . . ?
O3 V1 V3 127.56(5) . . ?
O2 V1 V3 86.76(5) . . ?
O2 V1 V3 47.35(5) 3_656 . ?
V5 V1 V3 118.759(19) 3_656 . ?
V2 V1 V3 60.351(14) . . ?
O6 V2 O8 103.52(9) . . ?
O6 V2 O7 103.07(9) . . ?
O8 V2 O7 92.45(8) . . ?
O6 V2 O9 100.17(9) . . ?
O8 V2 O9 89.89(8) . . ?
O7 V2 O9 155.39(8) . . ?
O6 V2 O4 101.38(9) . . ?
O8 V2 O4 154.82(8) . . ?
O7 V2 O4 85.52(8) . . ?
O9 V2 O4 82.07(8) . . ?
O6 V2 O2 174.30(8) . 3_656 ?
O8 V2 O2 81.59(7) . 3_656 ?
O7 V2 O2 79.00(7) . 3_656 ?
O9 V2 O2 77.12(7) . 3_656 ?
O4 V2 O2 73.38(6) . 3_656 ?
O6 V2 V5 136.20(7) . . ?
O8 V2 V5 32.68(5) . . ?
O7 V2 V5 84.49(6) . . ?
O9 V2 V5 84.35(6) . . ?
O4 V2 V5 122.33(5) . . ?
O2 V2 V5 48.96(4) 3_656 . ?
O6 V2 V1 131.80(7) . . ?
O8 V2 V1 124.51(6) . . ?
O7 V2 V1 80.57(6) . . ?
O9 V2 V1 77.96(5) . . ?
O4 V2 V1 30.44(5) . . ?
O2 V2 V1 42.94(4) 3_656 . ?
V5 V2 V1 91.903(16) . . ?
O6 V2 V4 135.71(7) . . ?
O8 V2 V4 82.44(6) . . ?
O7 V2 V4 32.73(6) . . ?
O9 V2 V4 123.91(5) . . ?
O4 V2 V4 82.40(5) . . ?
O2 V2 V4 46.79(4) 3_656 . ?
V5 V2 V4 60.541(15) . . ?
V1 V2 V4 62.519(14) . . ?
O6 V2 V3 130.41(7) . . ?
O8 V2 V3 82.49(6) . . ?
O7 V2 V3 126.08(6) . . ?
O9 V2 V3 30.25(5) . . ?
O4 V2 V3 78.58(5) . . ?
O2 V2 V3 47.10(4) 3_656 . ?
V5 V2 V3 63.105(15) . . ?
V1 V2 V3 60.328(14) . . ?
V4 V2 V3 93.775(16) . . ?
O10 V3 O9 104.62(9) . . ?
O10 V3 O12 101.35(9) . . ?
O9 V3 O12 93.79(8) . . ?
O10 V3 O1 101.90(9) . . ?
O9 V3 O1 94.62(8) . . ?
O12 V3 O1 152.36(8) . . ?
O10 V3 O3 100.08(9) . 3_656 ?
O9 V3 O3 154.93(8) . 3_656 ?
O12 V3 O3 85.42(7) . 3_656 ?
O1 V3 O3 75.98(7) . 3_656 ?
O10 V3 O2 173.87(8) . 3_656 ?
O9 V3 O2 81.45(7) . 3_656 ?
O12 V3 O2 78.81(7) . 3_656 ?
O1 V3 O2 76.48(7) . 3_656 ?
O3 V3 O2 73.80(7) 3_656 3_656 ?
O10 V3 V4 90.92(7) . 3_656 ?
O9 V3 V4 133.95(6) . 3_656 ?
O12 V3 V4 125.75(6) . 3_656 ?
O1 V3 V4 39.39(5) . 3_656 ?
O3 V3 V4 40.33(5) 3_656 3_656 ?
O2 V3 V4 84.11(4) 3_656 3_656 ?
O10 V3 V1 137.07(7) . . ?
O9 V3 V1 79.36(6) . . ?
O12 V3 V1 121.24(6) . . ?
O1 V3 V1 35.82(5) . . ?
O3 V3 V1 79.70(5) 3_656 . ?
O2 V3 V1 42.43(4) 3_656 . ?
V4 V3 V1 61.086(14) 3_656 . ?
O10 V3 V2 138.21(7) . . ?
O9 V3 V2 33.79(6) . . ?
O12 V3 V2 83.22(6) . . ?
O1 V3 V2 89.30(5) . . ?
O3 V3 V2 121.71(5) 3_656 . ?
O2 V3 V2 47.91(4) 3_656 . ?
V4 V3 V2 120.225(18) 3_656 . ?
V1 V3 V2 59.321(14) . . ?
O11 V4 O7 103.66(9) . . ?
O11 V4 O13 101.89(9) . . ?
O7 V4 O13 94.25(8) . . ?
O11 V4 O1 99.08(9) . 3_656 ?
O7 V4 O1 155.42(8) . 3_656 ?
O13 V4 O1 90.04(8) . 3_656 ?
O11 V4 O3 100.38(9) . . ?
O7 V4 O3 90.41(8) . . ?
O13 V4 O3 155.46(8) . . ?
O1 V4 O3 76.32(7) 3_656 . ?
O11 V4 O2 173.91(8) . 3_656 ?
O7 V4 O2 81.25(7) . 3_656 ?
O13 V4 O2 81.12(7) . 3_656 ?
O1 V4 O2 75.52(7) 3_656 3_656 ?
O3 V4 O2 75.79(7) . 3_656 ?
O11 V4 V3 89.23(7) . 3_656 ?
O7 V4 V3 132.14(6) . 3_656 ?
O13 V4 V3 128.36(6) . 3_656 ?
O1 V4 V3 38.33(5) 3_656 3_656 ?
O3 V4 V3 41.74(5) . 3_656 ?
O2 V4 V3 84.77(4) 3_656 3_656 ?
O11 V4 V2 136.75(7) . . ?
O7 V4 V2 33.29(6) . . ?
O13 V4 V2 83.40(6) . . ?
O1 V4 V2 124.00(5) 3_656 . ?
O3 V4 V2 87.46(5) . . ?
O2 V4 V2 48.49(4) 3_656 . ?
V3 V4 V2 121.175(18) 3_656 . ?
O11 V4 V5 134.91(7) . . ?
O7 V4 V5 83.83(6) . . ?
O13 V4 V5 33.09(6) . . ?
O1 V4 V5 86.73(5) 3_656 . ?
O3 V4 V5 124.25(5) . . ?
O2 V4 V5 48.50(4) 3_656 . ?
V3 V4 V5 118.686(19) 3_656 . ?
V2 V4 V5 59.346(15) . . ?
O14 V5 O8 103.61(9) . . ?
O14 V5 O13 102.49(10) . . ?
O8 V5 O13 91.68(8) . . ?
O14 V5 O12 100.56(10) . . ?
O8 V5 O12 89.69(8) . . ?
O13 V5 O12 155.90(8) . . ?
O14 V5 O5 101.37(9) . 3_656 ?
O8 V5 O5 154.84(8) . 3_656 ?
O13 V5 O5 85.78(8) . 3_656 ?
O12 V5 O5 82.86(7) . 3_656 ?
O14 V5 O2 175.02(9) . 3_656 ?
O8 V5 O2 81.03(7) . 3_656 ?
O13 V5 O2 78.99(7) . 3_656 ?
O12 V5 O2 77.47(7) . 3_656 ?
O5 V5 O2 73.91(6) 3_656 3_656 ?
O14 V5 V1 132.55(8) . 3_656 ?
O8 V5 V1 123.80(6) . 3_656 ?
O13 V5 V1 79.83(6) . 3_656 ?
O12 V5 V1 79.45(5) . 3_656 ?
O5 V5 V1 31.18(5) 3_656 3_656 ?
O2 V5 V1 42.77(4) 3_656 3_656 ?
O14 V5 V2 135.98(8) . . ?
O8 V5 V2 32.38(5) . . ?
O13 V5 V2 83.94(6) . . ?
O12 V5 V2 84.41(6) . . ?
O5 V5 V2 122.60(5) 3_656 . ?
O2 V5 V2 48.70(4) 3_656 . ?
V1 V5 V2 91.454(16) 3_656 . ?
O14 V5 V4 135.29(8) . . ?
O8 V5 V4 81.84(6) . . ?
O13 V5 V4 32.89(5) . . ?
O12 V5 V4 124.01(6) . . ?
O5 V5 V4 82.55(5) 3_656 . ?
O2 V5 V4 46.55(4) 3_656 . ?
V1 V5 V4 61.455(15) 3_656 . ?
V2 V5 V4 60.113(15) . . ?
V1 O1 V3 107.50(8) . . ?
V1 O1 V4 107.17(8) . 3_656 ?
V3 O1 V4 102.29(8) . 3_656 ?
V1 O2 V1 101.81(7) . 3_656 ?
V1 O2 V4 92.91(6) . 3_656 ?
V1 O2 V4 94.41(7) 3_656 3_656 ?
V1 O2 V3 96.36(7) . 3_656 ?
V1 O2 V3 90.22(6) 3_656 3_656 ?
V4 O2 V3 168.57(8) 3_656 3_656 ?
V1 O2 V2 169.82(9) . 3_656 ?
V1 O2 V2 88.26(6) 3_656 3_656 ?
V4 O2 V2 84.72(6) 3_656 3_656 ?
V3 O2 V2 84.99(6) 3_656 3_656 ?
V1 O2 V5 87.59(6) . 3_656 ?
V1 O2 V5 170.60(8) 3_656 3_656 ?
V4 O2 V5 84.95(6) 3_656 3_656 ?
V3 O2 V5 88.78(6) 3_656 3_656 ?
V2 O2 V5 82.34(6) 3_656 3_656 ?
V1 O3 V4 106.95(8) . . ?
V1 O3 V3 107.44(8) . 3_656 ?
V4 O3 V3 97.93(7) . 3_656 ?
V1 O4 V2 112.00(9) . . ?
V1 O5 V5 110.55(9) . 3_656 ?
V4 O7 V2 113.98(10) . . ?
V2 O8 V5 114.94(9) . . ?
V3 O9 V2 115.96(9) . . ?
V3 O12 V5 113.32(9) . . ?
V4 O13 V5 114.02(9) . . ?

loop_
_geom_bond_atom_site_label_1
_geom_bond_atom_site_label_2
_geom_bond_distance
_geom_bond_site_symmetry_2
_geom_bond_publ_flag
P1 C21 1.784(3) . ?
P1 C11 1.789(3) . ?
P1 C41 1.789(3) . ?
P1 C31 1.791(3) . ?
C11 C16 1.380(4) . ?
C11 C12 1.387(4) . ?
C12 C13 1.381(4) . ?
C13 C14 1.373(5) . ?
C14 C15 1.368(5) . ?
C15 C16 1.394(4) . ?
C21 C22 1.392(4) . ?
C21 C26 1.395(4) . ?
C22 C23 1.379(4) . ?
C23 C24 1.378(4) . ?
C24 C25 1.383(4) . ?
C25 C26 1.375(4) . ?
C31 C32 1.389(4) . ?
C31 C36 1.395(4) . ?
C32 C33 1.383(4) . ?
C33 C34 1.374(6) . ?
C34 C35 1.377(6) . ?
C35 C36 1.388(4) . ?
P2 C71 1.782(3) . ?
P2 C61 1.790(3) . ?
P2 C51 1.791(3) . ?
P2 C81 1.800(3) . ?
C41 C46 1.384(4) . ?
C41 C42 1.399(4) . ?
C42 C43 1.373(4) . ?
C43 C44 1.385(4) . ?
C44 C45 1.378(4) . ?
C45 C46 1.391(4) . ?
C51 C56 1.390(4) . ?
C51 C52 1.393(4) . ?
C52 C53 1.373(4) . ?
C53 C54 1.383(4) . ?
C54 C55 1.386(4) . ?
C55 C56 1.384(4) . ?
C61 C66 1.387(4) . ?
C61 C62 1.402(4) . ?
C62 C63 1.384(4) . ?
C63 C64 1.382(5) . ?
C64 C65 1.369(5) . ?
C65 C66 1.382(4) . ?
C71 C76 1.392(4) . ?
C71 C72 1.392(4) . ?
C72 C73 1.380(4) . ?
C73 C74 1.388(5) . ?
C74 C75 1.377(4) . ?
C75 C76 1.384(4) . ?
C81 C82 1.391(4) . ?
C81 C86 1.396(4) . ?
C82 C83 1.384(4) . ?
C83 C84 1.366(4) . ?
C84 C85 1.382(4) . ?
C85 C86 1.385(4) . ?
V1 O4 1.6821(17) . ?
V1 O5 1.6870(17) . ?
V1 O1 1.9088(18) . ?
V1 O3 1.9725(18) . ?
V1 O2 2.0738(16) . ?
V1 O2 2.0986(17) 3_656 ?
V1 V5 3.0512(6) 3_656 ?
V1 V2 3.0789(6) . ?
V1 V3 3.1105(6) . ?
V2 O6 1.6016(18) . ?
V2 O8 1.8059(18) . ?
V2 O7 1.8513(19) . ?
V2 O9 1.9246(19) . ?
V2 O4 2.0245(18) . ?
V2 O2 2.3177(17) 3_656 ?
V2 V5 3.0578(6) . ?
V2 V4 3.0817(6) . ?
V2 V3 3.1112(6) . ?
V3 O10 1.6046(19) . ?
V3 O9 1.7431(18) . ?
V3 O12 1.9227(18) . ?
V3 O1 1.9480(17) . ?
V3 O3 2.0633(17) 3_656 ?
V3 O2 2.2879(17) 3_656 ?
V3 V4 3.0693(6) 3_656 ?
V4 O11 1.599(2) . ?
V4 O7 1.8236(18) . ?
V4 O13 1.8399(18) . ?
V4 O1 1.9932(17) 3_656 ?
V4 O3 2.0055(18) . ?
V4 O2 2.2556(18) 3_656 ?
V4 V3 3.0693(6) 3_656 ?
V4 V5 3.0949(7) . ?
V5 O14 1.6057(19) . ?
V5 O8 1.8208(18) . ?
V5 O13 1.8498(19) . ?
V5 O12 1.9416(19) . ?
V5 O5 2.0184(18) 3_656 ?
V5 O2 2.3270(17) 3_656 ?
V5 V1 3.0513(6) 3_656 ?
O1 V4 1.9933(17) 3_656 ?
O2 V1 2.0985(17) 3_656 ?
O2 V4 2.2556(18) 3_656 ?
O2 V3 2.2879(17) 3_656 ?
O2 V2 2.3177(17) 3_656 ?
O2 V5 2.3270(17) 3_656 ?
O3 V3 2.0633(17) 3_656 ?
O5 V5 2.0184(18) 3_656 ?
